data_1516017
loop_
_publ_author_name
'Sakai, Ken-ichi'
'Nagahara, Kenta'
'Yoshii, Yuuya'
'Hoshino, Norihisa'
'Akutagawa, Tomoyuki'

_publ_section_title
;
 Structural and spectroscopic study of 6,7-dicyano-substituted lumazine
 with high electron affinity and proton acidity.
;
_journal_issue 17
_journal_name_full 'The journal of physical chemistry. A'
_journal_page_first 3614
_journal_page_last 3624
_journal_paper_doi 10.1021/jp401528c
_journal_volume 117
_journal_year 2013
_chemical_formula_sum 'C8 H3.33333 N6 O2.66667'
_chemical_formula_weight 226.15
_space_group_IT_number 14
_symmetry_cell_setting monoclinic
_symmetry_Int_Tables_number 14
_symmetry_space_group_name_Hall '-P 2ybc'
_symmetry_space_group_name_H-M 'P 1 21/c 1'
_atom_sites_solution_hydrogens geom
_atom_sites_solution_primary direct
_atom_sites_solution_secondary difmap
_cell_angle_alpha 90.0000
_cell_angle_beta 91.9071(8)
_cell_angle_gamma 90.0000
_cell_formula_units_Z 12
_cell_length_a 5.59928(10)
_cell_length_b 24.2233(5)
_cell_length_c 19.9883(4)
_cell_measurement_reflns_used 4530
_cell_measurement_temperature 100
_cell_measurement_theta_max 68.14
_cell_measurement_theta_min 3.65
_cell_volume 2709.57(9)
_computing_cell_refinement 'RAPID AUTO'
_computing_data_collection 'RAPID AUTO (Rigaku, ????)'
_computing_data_reduction 'RAPID AUTO'
_computing_molecular_graphics 'CrystalStructure 4.0'
_computing_publication_material 'CrystalStructure 4.0 (Rigaku, 2010)'
_computing_structure_refinement 'SHELXL97 (Sheldrick, 2008)'
_computing_structure_solution 'SHELXS97 (Sheldrick, 2008)'
_diffrn_ambient_temperature 100
_diffrn_detector_area_resol_mean 10.000
_diffrn_measured_fraction_theta_full 0.999
_diffrn_measured_fraction_theta_max 0.999
_diffrn_measurement_device_type 'Rigaku R-AXIS RAPID'
_diffrn_measurement_method \w
_diffrn_radiation_type 'Cu K\a'
_diffrn_radiation_wavelength 1.54187
_diffrn_reflns_av_R_equivalents 0.0294
_diffrn_reflns_limit_h_max 6
_diffrn_reflns_limit_h_min -6
_diffrn_reflns_limit_k_max 29
_diffrn_reflns_limit_k_min -29
_diffrn_reflns_limit_l_max 23
_diffrn_reflns_limit_l_min -24
_diffrn_reflns_number 30504
_diffrn_reflns_theta_full 68.23
_diffrn_reflns_theta_max 68.23
_diffrn_standards_number 0
_exptl_absorpt_coefficient_mu 1.140
_exptl_absorpt_correction_type none
_exptl_crystal_colour brown
_exptl_crystal_density_diffrn 1.663
_exptl_crystal_density_method 'not measured'
_exptl_crystal_description platelet
_exptl_crystal_F_000 1376.00
_exptl_crystal_size_max 0.200
_exptl_crystal_size_mid 0.100
_exptl_crystal_size_min 0.050
_refine_diff_density_max 0.250
_refine_diff_density_min -0.360
_refine_ls_extinction_method none
_refine_ls_goodness_of_fit_ref 1.003
_refine_ls_hydrogen_treatment mixed
_refine_ls_number_parameters 467
_refine_ls_number_reflns 4950
_refine_ls_number_restraints 0
_refine_ls_R_factor_gt 0.0397
_refine_ls_shift/su_max 0.000
_refine_ls_structure_factor_coef Fsqd
_refine_ls_weighting_details 'w = 1/[\s^2^(Fo^2^)+(0.0681P)^2^+1.4091P] where P=(Fo^2^+2Fc^2^)/3'
_refine_ls_weighting_scheme calc
_refine_ls_wR_factor_ref 0.1121
_reflns_number_gt 4303
_reflns_number_total 4950
_reflns_threshold_expression F^2^>2.0\s(F^2^)
_cod_data_source_file jp401528c_si_001.cif
_cod_data_source_block DCNLH2
_cod_database_code 1516017

loop_
_symmetry_equiv_pos_site_id
_symmetry_equiv_pos_as_xyz
1 +X,+Y,+Z
2 -X,1/2+Y,1/2-Z
3 -X,-Y,-Z
4 +X,1/2-Y,1/2+Z

loop_
_atom_site_label
_atom_site_type_symbol
_atom_site_fract_x
_atom_site_fract_y
_atom_site_fract_z
_atom_site_U_iso_or_equiv
_atom_site_adp_type
_atom_site_occupancy
_atom_site_symmetry_multiplicity
_atom_site_calc_flag
_atom_site_refinement_flags
O43 O 0.2623(2) 0.45061(5) 0.37506(6) 0.0240(3) Uani 1.0 4 d .
O44 O 0.7638(2) 0.43129(5) 0.55555(6) 0.0240(3) Uani 1.0 4 d .
O45 O 0.2661(3) 0.62910(5) 0.63868(6) 0.0263(3) Uani 1.0 4 d .
O46 O -0.1196(3) 0.53421(5) 0.79837(6) 0.0270(3) Uani 1.0 4 d .
O47 O 0.0422(2) 0.39504(5) 0.67953(6) 0.0247(3) Uani 1.0 4 d .
O48 O -0.6316(2) 0.48981(5) 0.72913(6) 0.0245(3) Uani 1.0 4 d .
O49 O 1.2085(3) 0.48310(5) 0.58990(7) 0.0269(3) Uani 1.0 4 d .
O51 O 0.0554(3) 0.43549(6) 0.86184(7) 0.0309(3) Uani 1.0 4 d .
N20 N 0.0652(3) 0.31922(6) 0.52879(7) 0.0216(3) Uani 1.0 4 d .
N26 N -0.0517(3) 0.31746(6) 0.77859(7) 0.0230(3) Uani 1.0 4 d .
N27 N -0.4488(3) 0.33855(6) 0.85788(7) 0.0239(4) Uani 1.0 4 d .
N28 N -0.2989(3) 0.44114(6) 0.70422(7) 0.0211(3) Uani 1.0 4 d .
N29 N -0.5357(3) 0.41516(6) 0.79279(7) 0.0217(3) Uani 1.0 4 d .
N30 N 0.0662(3) 0.58617(6) 0.72110(7) 0.0242(4) Uani 1.0 4 d .
N31 N 0.4346(3) 0.62896(6) 0.74399(7) 0.0243(4) Uani 1.0 4 d .
N32 N 0.1594(3) 0.38788(6) 0.45380(7) 0.0211(3) Uani 1.0 4 d .
N33 N 0.5095(3) 0.43948(5) 0.46589(7) 0.0204(3) Uani 1.0 4 d .
N34 N 0.4870(3) 0.34407(6) 0.60417(7) 0.0209(3) Uani 1.0 4 d .
N35 N -0.1413(3) 0.21169(7) 0.62280(9) 0.0344(4) Uani 1.0 4 d .
N36 N 0.4610(3) 0.25083(6) 0.72994(8) 0.0302(4) Uani 1.0 4 d .
N37 N -0.4227(3) 0.23712(7) 0.97175(8) 0.0362(4) Uani 1.0 4 d .
N38 N 0.1730(3) 0.19974(7) 0.84350(9) 0.0352(4) Uani 1.0 4 d .
N39 N 0.2260(3) 0.56436(6) 0.89436(7) 0.0255(4) Uani 1.0 4 d .
N40 N 0.6071(3) 0.63069(6) 0.85152(7) 0.0240(4) Uani 1.0 4 d .
N41 N 0.9125(3) 0.64065(8) 1.00500(8) 0.0368(4) Uani 1.0 4 d .
N42 N 0.3884(3) 0.54565(7) 1.05862(8) 0.0358(4) Uani 1.0 4 d .
C1 C 0.2398(3) 0.58083(7) 0.83170(8) 0.0228(4) Uani 1.0 4 d .
C2 C 0.4294(3) 0.61387(7) 0.80971(8) 0.0222(4) Uani 1.0 4 d .
C3 C 0.5900(4) 0.61378(7) 0.91467(9) 0.0247(4) Uani 1.0 4 d .
C4 C 0.4025(4) 0.58082(7) 0.93641(9) 0.0259(4) Uani 1.0 4 d .
C5 C 0.3934(4) 0.56205(8) 1.00479(9) 0.0282(4) Uani 1.0 4 d .
C6 C 0.7753(4) 0.63019(8) 0.96330(9) 0.0287(4) Uani 1.0 4 d .
C7 C 0.2563(3) 0.61531(7) 0.69734(9) 0.0233(4) Uani 1.0 4 d .
C8 C 0.0454(3) 0.56398(7) 0.78354(9) 0.0236(4) Uani 1.0 4 d .
C9 C -0.1940(3) 0.36021(7) 0.76722(8) 0.0212(4) Uani 1.0 4 d .
C10 C -0.1345(3) 0.39897(7) 0.71255(8) 0.0213(4) Uani 1.0 4 d .
C11 C -0.4974(3) 0.45114(7) 0.74162(8) 0.0214(4) Uani 1.0 4 d .
C12 C -0.3935(3) 0.37075(7) 0.80638(8) 0.0209(4) Uani 1.0 4 d .
C13 C -0.3029(4) 0.29562(7) 0.86929(9) 0.0250(4) Uani 1.0 4 d .
C14 C -0.1066(3) 0.28485(7) 0.83010(9) 0.0245(4) Uani 1.0 4 d .
C15 C 0.0476(4) 0.23716(8) 0.84002(9) 0.0281(4) Uani 1.0 4 d .
C16 C -0.3643(4) 0.26177(8) 0.92599(9) 0.0280(4) Uani 1.0 4 d .
C17 C 0.2151(3) 0.35885(6) 0.51102(8) 0.0196(4) Uani 1.0 4 d .
C18 C 0.4253(3) 0.37144(7) 0.54885(8) 0.0194(4) Uani 1.0 4 d .
C19 C 0.5833(3) 0.41627(7) 0.52557(8) 0.0200(4) Uani 1.0 4 d .
C21 C 0.3072(3) 0.42702(7) 0.42830(8) 0.0201(4) Uani 1.0 4 d .
C22 C 0.3384(3) 0.30414(7) 0.62197(8) 0.0213(4) Uani 1.0 4 d .
C23 C 0.1286(3) 0.29214(7) 0.58440(8) 0.0217(4) Uani 1.0 4 d .
C24 C 0.4031(3) 0.27420(7) 0.68247(9) 0.0236(4) Uani 1.0 4 d .
C25 C -0.0271(3) 0.24787(7) 0.60546(9) 0.0249(4) Uani 1.0 4 d .
H28 H -0.2743 0.4643 0.6713 0.0253 Uiso 1.0 4 calc R
H29 H -0.6584 0.4210 0.8182 0.0261 Uiso 1.0 4 calc R
H30 H -0.0561 0.5812 0.6929 0.0290 Uiso 1.0 4 calc R
H31 H 0.5572 0.6483 0.7307 0.0291 Uiso 1.0 4 calc R
H32 H 0.0225 0.3811 0.4325 0.0254 Uiso 1.0 4 calc R
H33 H 0.6024 0.4653 0.4499 0.0244 Uiso 1.0 4 calc R
H50 H 1.228(4) 0.4801(8) 0.6371(11) 0.020(5) Uiso 1.0 4 d .
H52 H 1.058(4) 0.4710(8) 0.5817(10) 0.020(5) Uiso 1.0 4 d .
H53 H -0.009(4) 0.4696(9) 0.8581(10) 0.020(5) Uiso 1.0 4 d .
H54 H 0.034(4) 0.4237(8) 0.9067(11) 0.020(5) Uiso 1.0 4 d .

loop_
_atom_site_aniso_label
_atom_site_aniso_U_11
_atom_site_aniso_U_22
_atom_site_aniso_U_33
_atom_site_aniso_U_12
_atom_site_aniso_U_13
_atom_site_aniso_U_23
O43 0.0262(7) 0.0256(6) 0.0203(6) -0.0023(5) 0.0000(5) 0.0021(5)
O44 0.0213(7) 0.0275(6) 0.0230(6) -0.0053(5) -0.0013(5) 0.0002(5)
O45 0.0261(7) 0.0301(7) 0.0226(7) 0.0006(5) -0.0005(5) 0.0005(5)
O46 0.0238(7) 0.0284(7) 0.0289(7) -0.0027(5) 0.0017(5) -0.0015(5)
O47 0.0224(7) 0.0287(7) 0.0232(6) 0.0014(5) 0.0043(5) 0.0018(5)
O48 0.0258(7) 0.0231(6) 0.0248(6) 0.0048(5) 0.0018(5) 0.0022(5)
O49 0.0251(7) 0.0287(7) 0.0271(7) -0.0039(6) 0.0032(6) 0.0051(5)
O51 0.0260(7) 0.0368(8) 0.0302(8) -0.0022(6) 0.0058(6) -0.0031(6)
N20 0.0211(8) 0.0215(7) 0.0223(7) -0.0011(6) 0.0027(6) -0.0011(6)
N26 0.0213(8) 0.0227(7) 0.0252(8) -0.0008(6) -0.0001(6) 0.0016(6)
N27 0.0243(8) 0.0267(8) 0.0206(7) -0.0018(6) 0.0003(6) 0.0024(6)
N28 0.0238(8) 0.0209(7) 0.0187(7) 0.0006(6) 0.0022(6) 0.0016(6)
N29 0.0207(8) 0.0254(8) 0.0193(7) 0.0028(6) 0.0040(6) 0.0016(6)
N30 0.0230(8) 0.0258(8) 0.0236(8) 0.0010(6) -0.0032(6) -0.0009(6)
N31 0.0236(8) 0.0259(8) 0.0233(8) -0.0018(6) 0.0002(6) -0.0001(6)
N32 0.0192(7) 0.0233(7) 0.0209(7) -0.0029(6) -0.0007(6) 0.0001(6)
N33 0.0205(7) 0.0213(7) 0.0194(7) -0.0042(6) 0.0022(6) 0.0003(6)
N34 0.0226(8) 0.0202(7) 0.0201(7) 0.0001(6) 0.0029(6) -0.0020(6)
N35 0.0316(9) 0.0292(9) 0.0430(10) -0.0034(7) 0.0083(8) 0.0047(7)
N36 0.0330(9) 0.0302(8) 0.0274(9) 0.0002(7) 0.0019(7) 0.0030(7)
N37 0.0307(9) 0.0421(10) 0.0359(10) -0.0009(8) 0.0022(7) 0.0150(8)
N38 0.0282(9) 0.0307(9) 0.0466(10) 0.0027(7) 0.0032(8) 0.0125(8)
N39 0.0260(8) 0.0269(8) 0.0236(8) 0.0018(6) 0.0024(6) -0.0033(6)
N40 0.0230(8) 0.0245(8) 0.0245(8) 0.0028(6) 0.0000(6) -0.0027(6)
N41 0.0297(9) 0.0514(11) 0.0291(9) -0.0037(8) -0.0025(8) 0.0001(8)
N42 0.0382(10) 0.0434(10) 0.0261(9) 0.0011(8) 0.0035(7) -0.0020(7)
C1 0.0241(9) 0.0213(8) 0.0231(9) 0.0033(7) 0.0013(7) -0.0029(7)
C2 0.0232(9) 0.0209(8) 0.0226(9) 0.0052(7) 0.0006(7) -0.0032(7)
C3 0.0236(9) 0.0261(9) 0.0243(9) 0.0043(7) -0.0001(7) -0.0029(7)
C4 0.0273(10) 0.0280(9) 0.0223(9) 0.0041(8) 0.0002(7) -0.0044(7)
C5 0.0267(10) 0.0323(10) 0.0256(10) -0.0000(8) 0.0019(8) -0.0047(8)
C6 0.0275(10) 0.0341(10) 0.0246(10) -0.0001(8) 0.0031(8) 0.0006(8)
C7 0.0231(9) 0.0213(8) 0.0253(9) 0.0047(7) -0.0012(7) -0.0035(7)
C8 0.0231(9) 0.0230(9) 0.0248(9) 0.0045(7) 0.0008(7) -0.0035(7)
C9 0.0214(9) 0.0216(8) 0.0203(8) -0.0012(7) -0.0014(7) -0.0008(7)
C10 0.0231(9) 0.0214(8) 0.0193(8) -0.0002(7) -0.0002(7) -0.0014(7)
C11 0.0215(9) 0.0235(9) 0.0190(8) -0.0026(7) -0.0005(7) -0.0015(7)
C12 0.0214(9) 0.0228(8) 0.0182(8) -0.0026(7) -0.0022(7) -0.0007(7)
C13 0.0246(9) 0.0258(9) 0.0242(9) -0.0023(7) -0.0030(7) 0.0044(7)
C14 0.0221(9) 0.0243(9) 0.0270(9) -0.0018(7) -0.0013(7) 0.0038(7)
C15 0.0244(10) 0.0281(10) 0.0318(10) -0.0021(8) 0.0018(8) 0.0086(8)
C16 0.0235(9) 0.0301(10) 0.0303(10) 0.0013(8) -0.0009(8) 0.0062(8)
C17 0.0204(9) 0.0192(8) 0.0195(8) 0.0006(7) 0.0049(7) -0.0026(6)
C18 0.0204(9) 0.0199(8) 0.0180(8) 0.0003(7) 0.0028(7) -0.0032(6)
C19 0.0209(9) 0.0206(8) 0.0187(8) 0.0005(7) 0.0026(7) -0.0033(7)
C21 0.0216(9) 0.0199(8) 0.0189(8) -0.0004(7) 0.0016(7) -0.0022(7)
C22 0.0231(9) 0.0211(8) 0.0199(8) 0.0010(7) 0.0044(7) 0.0002(7)
C23 0.0223(9) 0.0200(8) 0.0230(9) -0.0013(7) 0.0042(7) -0.0012(7)
C24 0.0235(9) 0.0226(9) 0.0249(9) -0.0026(7) 0.0028(7) -0.0016(7)
C25 0.0235(9) 0.0242(9) 0.0271(9) 0.0001(8) 0.0032(7) 0.0002(7)

loop_
_atom_type_symbol
_atom_type_description
_atom_type_scat_dispersion_real
_atom_type_scat_dispersion_imag
_atom_type_scat_source
C C 0.0181 0.0091
;
International Tables for Crystallography
(1992, Vol. C, Tables 4.2.6.8 and 6.1.1.4)
;
H H 0.0000 0.0000
;
International Tables for Crystallography
(1992, Vol. C, Table 6.1.1.4)
;
O O 0.0492 0.0322
;
International Tables for Crystallography
(1992, Vol. C, Tables 4.2.6.8 and 6.1.1.4)
;
N N 0.0311 0.0180
;
International Tables for Crystallography
(1992, Vol. C, Tables 4.2.6.8 and 6.1.1.4)
;

loop_
_geom_angle_atom_site_label_1
_geom_angle_atom_site_label_2
_geom_angle_atom_site_label_3
_geom_angle
_geom_angle_publ_flag
C17 N20 C23 115.18(15) yes
C9 N26 C14 116.19(15) yes
C12 N27 C13 115.44(15) yes
C10 N28 C11 127.54(15) yes
C11 N29 C12 123.28(15) yes
C7 N30 C8 127.40(15) yes
C2 N31 C7 123.15(15) yes
C17 N32 C21 122.89(14) yes
C19 N33 C21 127.30(14) yes
C18 N34 C22 116.01(15) yes
C1 N39 C4 116.18(16) yes
C2 N40 C3 114.93(15) yes
N39 C1 C2 122.39(16) yes
N39 C1 C8 117.85(16) yes
C2 C1 C8 119.76(15) yes
N31 C2 N40 118.65(16) yes
N31 C2 C1 119.46(15) yes
N40 C2 C1 121.89(15) yes
N40 C3 C4 123.18(17) yes
N40 C3 C6 118.49(16) yes
C4 C3 C6 118.34(17) yes
N39 C4 C3 121.44(17) yes
N39 C4 C5 116.93(16) yes
C3 C4 C5 121.62(17) yes
N42 C5 C4 178.0(2) yes
N41 C6 C3 174.8(2) yes
O45 C7 N30 122.12(16) yes
O45 C7 N31 121.80(16) yes
N30 C7 N31 116.07(16) yes
O46 C8 N30 122.94(16) yes
O46 C8 C1 123.42(16) yes
N30 C8 C1 113.62(15) yes
N26 C9 C10 118.19(15) yes
N26 C9 C12 122.09(16) yes
C10 C9 C12 119.69(15) yes
O47 C10 N28 123.06(16) yes
O47 C10 C9 123.92(16) yes
N28 C10 C9 113.00(15) yes
O48 C11 N28 121.64(16) yes
O48 C11 N29 122.10(16) yes
N28 C11 N29 116.26(15) yes
N27 C12 N29 117.82(15) yes
N27 C12 C9 122.05(16) yes
N29 C12 C9 120.13(15) yes
N27 C13 C14 122.54(16) yes
N27 C13 C16 114.45(16) yes
C14 C13 C16 123.02(16) yes
N26 C14 C13 121.70(16) yes
N26 C14 C15 115.04(16) yes
C13 C14 C15 123.23(16) yes
N38 C15 C14 175.5(2) yes
N37 C16 C13 176.1(2) yes
N20 C17 N32 117.69(15) yes
N20 C17 C18 122.35(15) yes
N32 C17 C18 119.96(15) yes
N34 C18 C17 121.91(15) yes
N34 C18 C19 119.07(15) yes
C17 C18 C19 119.01(15) yes
O44 C19 N33 121.92(16) yes
O44 C19 C18 124.02(15) yes
N33 C19 C18 114.06(14) yes
O43 C21 N32 122.49(15) yes
O43 C21 N33 120.95(16) yes
N32 C21 N33 116.56(14) yes
N34 C22 C23 121.78(15) yes
N34 C22 C24 116.52(15) yes
C23 C22 C24 121.70(16) yes
N20 C23 C22 122.76(16) yes
N20 C23 C25 117.40(15) yes
C22 C23 C25 119.83(15) yes
N36 C24 C22 178.03(19) yes
N35 C25 C23 177.07(19) yes
H50 O49 H52 103.3(17) no
H53 O51 H54 106.9(17) no
C10 N28 H28 116.227 no
C11 N28 H28 116.232 no
C11 N29 H29 118.360 no
C12 N29 H29 118.361 no
C7 N30 H30 116.297 no
C8 N30 H30 116.304 no
C2 N31 H31 118.424 no
C7 N31 H31 118.423 no
C17 N32 H32 118.554 no
C21 N32 H32 118.555 no
C19 N33 H33 116.346 no
C21 N33 H33 116.353 no

loop_
_geom_bond_atom_site_label_1
_geom_bond_atom_site_label_2
_geom_bond_distance
_geom_bond_publ_flag
O43 C21 1.227(2) yes
O44 C19 1.214(2) yes
O45 C7 1.222(3) yes
O46 C8 1.216(3) yes
O47 C10 1.211(2) yes
O48 C11 1.222(2) yes
N20 C17 1.331(3) yes
N20 C23 1.329(3) yes
N26 C9 1.322(3) yes
N26 C14 1.341(3) yes
N27 C12 1.336(3) yes
N27 C13 1.337(3) yes
N28 C10 1.381(3) yes
N28 C11 1.381(3) yes
N29 C11 1.366(3) yes
N29 C12 1.360(3) yes
N30 C7 1.375(3) yes
N30 C8 1.367(3) yes
N31 C2 1.365(3) yes
N31 C7 1.383(3) yes
N32 C17 1.370(2) yes
N32 C21 1.368(3) yes
N33 C19 1.370(2) yes
N33 C21 1.372(3) yes
N34 C18 1.325(3) yes
N34 C22 1.332(3) yes
N35 C25 1.145(3) yes
N36 C24 1.142(3) yes
N37 C16 1.149(3) yes
N38 C15 1.147(3) yes
N39 C1 1.319(3) yes
N39 C4 1.337(3) yes
N40 C2 1.341(3) yes
N40 C3 1.334(3) yes
N41 C6 1.143(3) yes
N42 C5 1.148(3) yes
C1 C2 1.411(3) yes
C1 C8 1.486(3) yes
C3 C4 1.400(3) yes
C3 C6 1.454(3) yes
C4 C5 1.443(3) yes
C9 C10 1.487(3) yes
C9 C12 1.409(3) yes
C13 C14 1.396(3) yes
C13 C16 1.449(3) yes
C14 C15 1.452(3) yes
C17 C18 1.411(3) yes
C18 C19 1.485(3) yes
C22 C23 1.403(3) yes
C22 C24 1.446(3) yes
C23 C25 1.453(3) yes
O49 H50 0.95(2) no
O49 H52 0.90(2) no
O51 H53 0.90(2) no
O51 H54 0.95(2) no
N28 H28 0.880 no
N29 H29 0.880 no
N30 H30 0.880 no
N31 H31 0.880 no
N32 H32 0.880 no
N33 H33 0.880 no

loop_
_geom_contact_atom_site_label_1
_geom_contact_atom_site_label_2
_geom_contact_distance
_geom_contact_publ_flag
_geom_contact_site_symmetry_2
O43 C17 3.528(2) no .
O43 C19 3.551(2) no .
O44 N34 2.8127(19) no .
O44 C21 3.547(2) no .
O45 C2 3.529(2) no .
O45 C8 3.555(3) no .
O46 N39 2.7768(19) no .
O46 C7 3.557(3) no .
O47 N26 2.7925(19) no .
O47 C11 3.572(2) no .
O48 C10 3.572(2) no .
O48 C12 3.513(2) no .
N20 N34 2.824(2) no .
N20 N35 3.435(3) no .
N20 C21 3.588(3) no .
N26 N27 2.820(2) no .
N26 N38 3.360(3) no .
N27 N37 3.349(3) no .
N27 C11 3.588(3) no .
N28 C12 2.726(3) no .
N29 C10 2.830(3) no .
N29 C13 3.506(3) no .
N30 N39 3.587(2) no .
N30 C2 2.736(3) no .
N31 C3 3.512(3) no .
N31 C8 2.822(3) no .
N32 C19 2.817(3) no .
N32 C23 3.500(3) no .
N33 C17 2.728(2) no .
N34 N36 3.386(2) no .
N35 C22 3.498(3) no .
N35 C24 3.573(3) no .
N36 C23 3.545(3) no .
N37 C14 3.581(3) no .
N38 C13 3.585(3) no .
N39 N40 2.827(2) no .
N39 N42 3.408(3) no .
N40 N41 3.471(3) no .
N41 C4 3.446(3) no .
N41 C5 3.474(3) no .
N42 C3 3.535(3) no .
N42 C6 3.577(3) no .
C1 C3 2.649(3) no .
C1 C5 3.566(3) no .
C1 C7 2.817(3) no .
C2 C4 2.665(3) no .
C2 C6 3.597(3) no .
C5 C6 2.847(3) no .
C9 C11 2.818(3) no .
C9 C13 2.658(3) no .
C9 C15 3.564(3) no .
C12 C14 2.662(3) no .
C12 C16 3.562(3) no .
C15 C16 2.982(3) no .
C17 C22 2.655(3) no .
C17 C25 3.578(3) no .
C18 C21 2.820(3) no .
C18 C23 2.652(3) no .
C18 C24 3.566(3) no .
C24 C25 2.886(3) no .
O43 O44 3.1848(18) no 3_666
O43 O45 3.5360(17) no 3_566
O43 O45 3.2901(18) no 3_666
O43 O46 3.5506(17) no 3_566
O43 O48 3.3138(17) no 3_566
O43 O49 3.1846(18) no 3_666
O43 O49 3.4221(18) no 3_766
O43 N28 3.0741(19) no 3_566
O43 N30 2.7633(19) no 3_566
O43 N31 3.5393(19) no 3_666
O43 C7 3.577(2) no 3_566
O43 C7 3.488(3) no 3_666
O43 C8 3.575(3) no 3_566
O44 O43 3.1848(18) no 3_666
O44 O47 3.0140(17) no 1_655
O44 O49 3.4435(18) no 1_455
O44 O49 2.8516(18) no .
O44 O49 3.5787(18) no 3_766
O44 N20 3.2500(19) no 1_655
O44 N28 3.0134(19) no 1_655
O44 N32 3.2323(19) no 1_655
O44 N33 3.5045(18) no 3_666
O44 C10 3.266(2) no 1_655
O44 C17 3.226(2) no 1_655
O44 C21 3.471(2) no 3_666
O45 O43 3.5360(17) no 3_566
O45 O43 3.2901(18) no 3_666
O45 N32 2.9948(19) no 3_566
O45 N33 2.9803(19) no 3_666
O45 N37 3.552(2) no 2_556
O45 N38 3.026(2) no 2_556
O45 N38 3.584(2) no 2_656
O45 C15 3.189(3) no 2_556
O45 C16 3.514(3) no 2_556
O45 C19 3.589(2) no 3_666
O45 C21 3.092(2) no 3_666
O46 O43 3.5506(17) no 3_566
O46 O48 3.3207(17) no .
O46 O48 3.2848(18) no 1_655
O46 O51 2.8645(19) no .
O46 N28 3.0832(19) no .
O46 N31 3.5357(19) no 1_455
O46 N40 3.0069(19) no 1_455
O46 C2 3.192(3) no 1_455
O46 C3 3.466(3) no 1_455
O46 C11 3.106(2) no .
O47 O44 3.0140(17) no 1_455
O47 O48 3.0772(17) no 1_655
O47 O49 2.9560(18) no 1_455
O47 N20 3.5347(19) no .
O47 N29 3.2549(18) no 1_655
O47 N34 3.2010(19) no .
O47 C11 3.134(2) no 1_655
O47 C18 3.482(2) no .
O47 C22 3.008(2) no .
O47 C23 3.182(2) no .
O47 C24 3.556(2) no .
O48 O43 3.3138(17) no 3_566
O48 O46 3.2848(18) no 1_455
O48 O46 3.3207(17) no .
O48 O47 3.0772(17) no 1_455
O48 O49 2.8996(19) no 1_355
O48 O51 3.4855(19) no 1_455
O48 N30 2.8845(19) no 1_455
O48 N31 3.4029(19) no 1_455
O48 C1 3.112(2) no 1_455
O48 C2 3.421(2) no 1_455
O48 C7 3.164(2) no 1_455
O48 C8 2.795(3) no 1_455
O48 C10 3.580(2) no 1_455
O49 O43 3.1846(18) no 3_666
O49 O43 3.4221(18) no 3_766
O49 O44 2.8516(18) no .
O49 O44 3.4435(18) no 1_655
O49 O44 3.5787(18) no 3_766
O49 O47 2.9560(18) no 1_655
O49 O48 2.8996(19) no 1_755
O49 N32 3.570(2) no 1_655
O49 N33 3.222(2) no 1_655
O49 N33 2.7150(19) no 3_766
O49 C11 3.490(2) no 1_755
O49 C17 3.398(2) no 1_655
O49 C18 3.087(2) no 1_655
O49 C19 2.976(3) no 1_655
O49 C19 3.579(3) no 3_766
O49 C21 3.564(3) no 1_655
O49 C21 3.506(3) no 3_766
O51 O46 2.8645(19) no .
O51 O48 3.4855(19) no 1_655
O51 N26 3.352(2) no .
O51 N29 3.5772(19) no .
O51 N29 2.757(2) no 1_655
O51 N39 3.322(2) no .
O51 N41 3.238(3) no 3_667
O51 N42 3.029(3) no 3_567
O51 N42 3.479(3) no 3_667
O51 C8 3.483(3) no .
O51 C9 2.946(3) no .
O51 C10 3.257(3) no .
O51 C11 3.548(3) no 1_655
O51 C12 3.134(3) no .
N20 O44 3.2500(19) no 1_455
N20 O47 3.5347(19) no .
N20 N37 3.227(3) no 4_554
N20 N37 3.406(3) no 4_654
N20 C19 3.578(3) no 1_455
N26 O51 3.352(2) no .
N26 N36 3.289(2) no 1_455
N26 N36 3.461(3) no .
N26 C24 3.406(3) no .
N27 N36 3.350(2) no 1_455
N27 N42 3.276(3) no 3_567
N28 O43 3.0741(19) no 3_566
N28 O44 3.0134(19) no 1_455
N28 O46 3.0832(19) no .
N28 N34 3.287(2) no 1_455
N29 O47 3.2549(18) no 1_455
N29 O51 2.757(2) no 1_455
N29 O51 3.5772(19) no .
N29 N42 3.200(3) no 3_567
N30 O43 2.7633(19) no 3_566
N30 O48 2.8845(19) no 1_655
N30 N38 3.304(3) no 2_556
N31 O43 3.5393(19) no 3_666
N31 O46 3.5357(19) no 1_655
N31 O48 3.4029(19) no 1_655
N31 N36 3.051(2) no 2_656
N31 N38 3.329(3) no 2_656
N32 O44 3.2323(19) no 1_455
N32 O45 2.9948(19) no 3_566
N32 O49 3.570(2) no 1_455
N32 N38 3.063(3) no 4_554
N33 O44 3.5045(18) no 3_666
N33 O45 2.9803(19) no 3_666
N33 O49 3.222(2) no 1_455
N33 O49 2.7150(19) no 3_766
N33 N33 3.2368(18) no 3_666
N33 C19 3.538(2) no 3_666
N34 O47 3.2010(19) no .
N34 N28 3.287(2) no 1_655
N34 N37 3.349(3) no 4_654
N34 C10 3.263(3) no 1_655
N34 C25 3.582(3) no 1_655
N35 N36 3.281(3) no 1_455
N35 N37 3.580(3) no 4_554
N35 N40 3.317(3) no 2_546
N35 N40 3.600(3) no 2_646
N35 N41 3.368(3) no 2_646
N35 C1 3.348(3) no 2_546
N35 C2 3.191(3) no 2_546
N35 C3 3.517(3) no 2_546
N35 C6 3.361(3) no 2_646
N35 C24 3.229(3) no 1_455
N36 N26 3.461(3) no .
N36 N26 3.289(2) no 1_655
N36 N27 3.350(2) no 1_655
N36 N31 3.051(2) no 2_646
N36 N35 3.281(3) no 1_655
N36 N38 3.087(3) no .
N36 N40 3.350(2) no 2_646
N36 C2 3.470(3) no 2_646
N36 C9 3.348(3) no 1_655
N36 C12 3.370(3) no 1_655
N36 C13 3.231(3) no 1_655
N36 C14 3.198(3) no 1_655
N36 C15 3.263(3) no .
N37 O45 3.552(2) no 2_546
N37 N20 3.406(3) no 4_455
N37 N20 3.227(3) no 4_555
N37 N34 3.349(3) no 4_455
N37 N35 3.580(3) no 4_555
N37 N38 3.483(3) no 1_455
N37 C17 3.200(3) no 4_455
N37 C18 3.178(3) no 4_455
N37 C22 3.474(3) no 4_455
N37 C23 3.502(3) no 4_455
N37 C25 3.433(3) no 4_555
N38 O45 3.026(2) no 2_546
N38 O45 3.584(2) no 2_646
N38 N30 3.304(3) no 2_546
N38 N31 3.329(3) no 2_646
N38 N32 3.063(3) no 4_555
N38 N36 3.087(3) no .
N38 N37 3.483(3) no 1_655
N38 C7 3.240(3) no 2_546
N38 C16 3.377(3) no 1_655
N38 C21 3.575(3) no 4_555
N39 O51 3.322(2) no .
N39 N41 3.412(3) no 1_455
N39 N42 3.537(3) no 3_667
N39 C6 3.322(3) no 1_455
N40 O46 3.0069(19) no 1_655
N40 N35 3.317(3) no 2_556
N40 N35 3.600(3) no 2_656
N40 N36 3.350(2) no 2_656
N40 C8 3.272(3) no 1_655
N40 C24 3.542(3) no 2_656
N41 O51 3.238(3) no 3_667
N41 N35 3.368(3) no 2_656
N41 N39 3.412(3) no 1_655
N41 C4 3.429(3) no 1_655
N41 C5 3.298(3) no 1_655
N41 C25 3.482(3) no 2_656
N42 O51 3.029(3) no 3_567
N42 O51 3.479(3) no 3_667
N42 N27 3.276(3) no 3_567
N42 N29 3.200(3) no 3_567
N42 N39 3.537(3) no 3_667
N42 N42 3.484(3) no 3_667
N42 C4 3.280(3) no 3_667
N42 C5 3.164(3) no 3_667
N42 C12 3.373(3) no 3_567
C1 O48 3.112(2) no 1_655
C1 N35 3.348(3) no 2_556
C2 O46 3.192(3) no 1_655
C2 O48 3.421(2) no 1_655
C2 N35 3.191(3) no 2_556
C2 N36 3.470(3) no 2_656
C3 O46 3.466(3) no 1_655
C3 N35 3.517(3) no 2_556
C4 N41 3.429(3) no 1_455
C4 N42 3.280(3) no 3_667
C5 N41 3.298(3) no 1_455
C5 N42 3.164(3) no 3_667
C5 C5 3.242(3) no 3_667
C6 N35 3.361(3) no 2_656
C6 N39 3.322(3) no 1_655
C6 C25 3.483(3) no 2_656
C7 O43 3.577(2) no 3_566
C7 O43 3.488(3) no 3_666
C7 O48 3.164(2) no 1_655
C7 N38 3.240(3) no 2_556
C7 C15 3.476(3) no 2_556
C8 O43 3.575(3) no 3_566
C8 O48 2.795(3) no 1_655
C8 O51 3.483(3) no .
C8 N40 3.272(3) no 1_455
C9 O51 2.946(3) no .
C9 N36 3.348(3) no 1_455
C9 C24 3.471(3) no 1_455
C10 O44 3.266(2) no 1_455
C10 O48 3.580(2) no 1_655
C10 O51 3.257(3) no .
C10 N34 3.263(3) no 1_455
C11 O46 3.106(2) no .
C11 O47 3.134(2) no 1_455
C11 O49 3.490(2) no 1_355
C11 O51 3.548(3) no 1_455
C12 O51 3.134(3) no .
C12 N36 3.370(3) no 1_455
C12 N42 3.373(3) no 3_567
C12 C24 3.566(3) no 1_455
C13 N36 3.231(3) no 1_455
C14 N36 3.198(3) no 1_455
C15 O45 3.189(3) no 2_546
C15 N36 3.263(3) no .
C15 C7 3.476(3) no 2_546
C16 O45 3.514(3) no 2_546
C16 N38 3.377(3) no 1_455
C17 O44 3.226(2) no 1_455
C17 O49 3.398(2) no 1_455
C17 N37 3.200(3) no 4_654
C18 O47 3.482(2) no .
C18 O49 3.087(2) no 1_455
C18 N37 3.178(3) no 4_654
C19 O45 3.589(2) no 3_666
C19 O49 2.976(3) no 1_455
C19 O49 3.579(3) no 3_766
C19 N20 3.578(3) no 1_655
C19 N33 3.538(2) no 3_666
C21 O44 3.471(2) no 3_666
C21 O45 3.092(2) no 3_666
C21 O49 3.564(3) no 1_455
C21 O49 3.506(3) no 3_766
C21 N38 3.575(3) no 4_554
C22 O47 3.008(2) no .
C22 N37 3.474(3) no 4_654
C23 O47 3.182(2) no .
C23 N37 3.502(3) no 4_654
C24 O47 3.556(2) no .
C24 N26 3.406(3) no .
C24 N35 3.229(3) no 1_655
C24 N40 3.542(3) no 2_646
C24 C9 3.471(3) no 1_655
C24 C12 3.566(3) no 1_655
C25 N34 3.582(3) no 1_455
C25 N37 3.433(3) no 4_554
C25 N41 3.482(3) no 2_646
C25 C6 3.483(3) no 2_646
O43 H32 2.4623 no .
O43 H33 2.4078 no .
O44 H33 2.4146 no .
O45 H30 2.4295 no .
O45 H31 2.4604 no .
O46 H30 2.4326 no .
O47 H28 2.4421 no .
O48 H28 2.4240 no .
O48 H29 2.4474 no .
N20 H32 2.4442 no .
N27 H29 2.4359 no .
N28 H29 3.1288 no .
N29 H28 3.1141 no .
N30 H31 3.1347 no .
N31 H30 3.1208 no .
N32 H33 3.1121 no .
N33 H32 3.1247 no .
N40 H31 2.4601 no .
C1 H30 3.1834 no .
C1 H31 3.1857 no .
C9 H28 3.1912 no .
C9 H29 3.1853 no .
C18 H32 3.1938 no .
C18 H33 3.1929 no .
O43 H28 2.2610 no 3_566
O43 H30 1.9158 no 3_566
O43 H31 3.3717 no 3_666
O43 H50 3.219(19) no 3_666
O43 H50 3.328(19) no 3_766
O43 H52 2.77(2) no 3_666
O44 H28 2.4633 no 1_655
O44 H32 3.1409 no 1_655
O44 H33 3.2370 no 3_666
O44 H50 3.243(19) no .
O44 H52 1.96(2) no .
O45 H32 2.1313 no 3_566
O45 H33 2.9982 no 3_666
O46 H28 3.1504 no .
O46 H31 3.5471 no 1_455
O46 H53 2.05(2) no .
O46 H54 3.53(2) no .
O47 H29 3.2532 no 1_655
O47 H50 2.470(19) no 1_455
O47 H52 2.689(19) no 1_455
O48 H30 3.3112 no 1_455
O48 H50 1.99(2) no 1_355
O48 H52 3.402(19) no 1_355
O48 H53 3.42(2) no 1_455
O49 H28 3.2328 no 1_655
O49 H28 3.3054 no 1_755
O49 H30 3.5054 no 1_655
O49 H32 3.5586 no 3_666
O49 H33 1.8367 no 3_766
O51 H29 1.8824 no 1_655
N26 H29 3.4137 no 1_655
N27 H54 3.512(19) no .
N28 H50 3.079(19) no 1_355
N28 H50 3.41(2) no 1_455
N28 H52 3.29(2) no 1_455
N28 H53 3.499(19) no .
N29 H53 3.27(2) no 1_455
N29 H53 3.45(2) no .
N29 H54 3.38(2) no 1_455
N30 H31 3.2340 no 1_455
N30 H32 3.1940 no 3_566
N30 H50 3.22(2) no 1_455
N31 H30 3.2721 no 1_655
N32 H30 3.0628 no 3_566
N32 H52 3.318(19) no 1_455
N33 H32 3.2904 no 1_655
N33 H33 2.9360 no 3_666
N33 H50 3.22(2) no 3_766
N33 H52 3.57(2) no 1_455
N33 H52 3.41(2) no 3_766
N34 H28 3.4569 no 1_655
N36 H31 2.6086 no 2_646
N38 H30 3.0276 no 2_546
N38 H31 2.4860 no 2_646
N38 H32 2.7937 no 4_555
N39 H53 2.73(2) no .
N39 H54 3.584(19) no .
N41 H54 2.37(2) no 3_667
N42 H29 2.9581 no 3_567
N42 H53 2.77(2) no 3_567
N42 H54 2.59(2) no 3_567
N42 H54 3.37(2) no 3_667
C1 H53 3.09(2) no .
C5 H54 3.04(2) no 3_567
C6 H54 3.07(2) no 3_667
C7 H32 2.9850 no 3_566
C7 H50 3.491(19) no 1_455
C8 H31 3.5453 no 1_455
C8 H53 2.75(2) no .
C9 H29 3.4640 no 1_655
C9 H53 3.36(2) no .
C9 H54 3.40(2) no .
C10 H29 3.3879 no 1_655
C10 H50 3.23(2) no 1_455
C10 H52 3.35(2) no 1_455
C10 H53 3.43(2) no .
C11 H50 2.65(2) no 1_355
C11 H53 3.562(19) no .
C12 H53 3.36(2) no .
C12 H54 3.33(2) no .
C15 H31 3.4254 no 2_646
C15 H32 3.4137 no 4_555
C17 H52 3.20(2) no 1_455
C18 H50 3.38(2) no 1_455
C18 H52 3.25(2) no 1_455
C19 H28 3.2120 no 1_655
C19 H32 3.2469 no 1_655
C19 H33 3.0964 no 3_666
C19 H50 3.41(2) no 1_455
C19 H52 3.45(2) no 1_455
C19 H52 3.14(2) no .
C21 H28 3.3012 no 3_566
C21 H30 2.7678 no 3_566
C21 H33 3.5931 no 3_666
C21 H52 3.57(2) no 1_455
C21 H52 3.21(2) no 3_666
C24 H31 3.5129 no 2_646
H28 O43 2.2610 no 3_566
H28 O44 2.4633 no 1_455
H28 O46 3.1504 no .
H28 O49 3.3054 no 1_355
H28 O49 3.2328 no 1_455
H28 N34 3.4569 no 1_455
H28 C19 3.2120 no 1_455
H28 C21 3.3012 no 3_566
H28 H30 3.1091 no .
H28 H33 3.4422 no 3_566
H28 H50 2.8743 no 1_355
H28 H50 2.9395 no 1_455
H28 H52 2.6287 no 1_455
H29 O47 3.2532 no 1_455
H29 O51 1.8824 no 1_455
H29 N26 3.4137 no 1_455
H29 N42 2.9581 no 3_567
H29 C9 3.4640 no 1_455
H29 C10 3.3879 no 1_455
H29 H53 2.4432 no 1_455
H29 H54 2.5104 no 1_455
H30 O43 1.9158 no 3_566
H30 O48 3.3112 no 1_655
H30 O49 3.5054 no 1_455
H30 N31 3.2721 no 1_455
H30 N32 3.0628 no 3_566
H30 N38 3.0276 no 2_556
H30 C21 2.7678 no 3_566
H30 H28 3.1091 no .
H30 H31 2.8294 no 1_455
H30 H32 2.6804 no 3_566
H30 H50 3.1447 no 1_455
H30 H52 3.5458 no 1_455
H31 O43 3.3717 no 3_666
H31 O46 3.5471 no 1_655
H31 N30 3.2340 no 1_655
H31 N36 2.6086 no 2_656
H31 N38 2.4860 no 2_656
H31 C8 3.5453 no 1_655
H31 C15 3.4254 no 2_656
H31 C24 3.5129 no 2_656
H31 H30 2.8294 no 1_655
H32 O44 3.1409 no 1_455
H32 O45 2.1313 no 3_566
H32 O49 3.5586 no 3_666
H32 N30 3.1940 no 3_566
H32 N33 3.2904 no 1_455
H32 N38 2.7937 no 4_554
H32 C7 2.9850 no 3_566
H32 C15 3.4137 no 4_554
H32 C19 3.2469 no 1_455
H32 H30 2.6804 no 3_566
H32 H33 3.1421 no 1_455
H33 O44 3.2370 no 3_666
H33 O45 2.9982 no 3_666
H33 O49 1.8367 no 3_766
H33 N33 2.9360 no 3_666
H33 C19 3.0964 no 3_666
H33 C21 3.5931 no 3_666
H33 H28 3.4422 no 3_566
H33 H32 3.1421 no 1_655
H33 H33 2.8831 no 3_666
H33 H50 2.4059 no 3_766
H33 H52 2.5459 no 3_766
H50 O43 3.219(19) no 3_666
H50 O43 3.328(19) no 3_766
H50 O44 3.243(19) no .
H50 O47 2.470(19) no 1_655
H50 O48 1.99(2) no 1_755
H50 N28 3.41(2) no 1_655
H50 N28 3.079(19) no 1_755
H50 N30 3.22(2) no 1_655
H50 N33 3.22(2) no 3_766
H50 C7 3.491(19) no 1_655
H50 C10 3.23(2) no 1_655
H50 C11 2.65(2) no 1_755
H50 C18 3.38(2) no 1_655
H50 C19 3.41(2) no 1_655
H50 H28 2.9395 no 1_655
H50 H28 2.8743 no 1_755
H50 H30 3.1447 no 1_655
H50 H33 2.4059 no 3_766
H52 O43 2.77(2) no 3_666
H52 O44 1.96(2) no .
H52 O47 2.689(19) no 1_655
H52 O48 3.402(19) no 1_755
H52 N28 3.29(2) no 1_655
H52 N32 3.318(19) no 1_655
H52 N33 3.57(2) no 1_655
H52 N33 3.41(2) no 3_766
H52 C10 3.35(2) no 1_655
H52 C17 3.20(2) no 1_655
H52 C18 3.25(2) no 1_655
H52 C19 3.14(2) no .
H52 C19 3.45(2) no 1_655
H52 C21 3.57(2) no 1_655
H52 C21 3.21(2) no 3_666
H52 H28 2.6287 no 1_655
H52 H30 3.5458 no 1_655
H52 H33 2.5459 no 3_766
H52 H52 3.59(3) no 3_766
H53 O46 2.05(2) no .
H53 O48 3.42(2) no 1_655
H53 N28 3.499(19) no .
H53 N29 3.45(2) no .
H53 N29 3.27(2) no 1_655
H53 N39 2.73(2) no .
H53 N42 2.77(2) no 3_567
H53 C1 3.09(2) no .
H53 C8 2.75(2) no .
H53 C9 3.36(2) no .
H53 C10 3.43(2) no .
H53 C11 3.562(19) no .
H53 C12 3.36(2) no .
H53 H29 2.4432 no 1_655
H54 O46 3.53(2) no .
H54 N27 3.512(19) no .
H54 N29 3.38(2) no 1_655
H54 N39 3.584(19) no .
H54 N41 2.37(2) no 3_667
H54 N42 2.59(2) no 3_567
H54 N42 3.37(2) no 3_667
H54 C5 3.04(2) no 3_567
H54 C6 3.07(2) no 3_667
H54 C9 3.40(2) no .
H54 C12 3.33(2) no .
H54 H29 2.5104 no 1_655

loop_
_geom_hbond_atom_site_label_D
_geom_hbond_atom_site_label_H
_geom_hbond_atom_site_label_A
_geom_hbond_site_symmetry_A
_geom_hbond_distance_DA
_geom_hbond_distance_DH
_geom_hbond_distance_HA
_geom_hbond_angle_DHA
_geom_hbond_publ_flag
O49 H50 O47 1_655 2.9560(18) 0.949 2.47(2) 111.7(14) no
O49 H50 O48 1_755 2.8996(19) 0.949 1.99(2) 159.7(17) no
O49 H52 O44 . 2.8516(18) 0.903 1.96(2) 167.9(18) no
O51 H53 O46 . 2.8645(19) 0.903 2.05(2) 149.1(17) no
O51 H54 N42 3_567 3.029(3) 0.953 2.59(2) 108.1(14) no
N28 H28 O44 1_455 3.0134(19) 0.880 2.463 121.1 no
N29 H29 O51 1_455 2.757(2) 0.880 1.882 172.3 no
N30 H30 O43 3_566 2.7633(19) 0.880 1.916 161.1 no
N31 H31 N36 2_656 3.051(2) 0.880 2.609 112.1 no
N32 H32 O45 3_566 2.9948(19) 0.880 2.131 166.8 no
N33 H33 O49 3_766 2.7150(19) 0.880 1.837 175.7 no

loop_
_geom_torsion_atom_site_label_1
_geom_torsion_atom_site_label_2
_geom_torsion_atom_site_label_3
_geom_torsion_atom_site_label_4
_geom_torsion
_geom_torsion_publ_flag
C17 N20 C23 C22 -0.1(3) no
C17 N20 C23 C25 -179.07(13) no
C23 N20 C17 N32 179.56(13) no
C23 N20 C17 C18 -0.5(3) no
C9 N26 C14 C13 0.0(3) no
C9 N26 C14 C15 177.94(13) no
C14 N26 C9 C10 177.36(13) no
C14 N26 C9 C12 -0.7(3) no
C12 N27 C13 C14 -0.2(3) no
C12 N27 C13 C16 179.12(13) no
C13 N27 C12 N29 -179.71(14) no
C13 N27 C12 C9 -0.4(3) no
C10 N28 C11 O48 -179.48(15) no
C10 N28 C11 N29 -0.0(3) no
C11 N28 C10 O47 -175.89(15) no
C11 N28 C10 C9 2.5(3) no
C11 N29 C12 N27 179.87(14) no
C11 N29 C12 C9 0.6(3) no
C12 N29 C11 O48 177.76(14) no
C12 N29 C11 N28 -1.7(3) no
C7 N30 C8 O46 -172.66(16) no
C7 N30 C8 C1 8.8(3) no
C8 N30 C7 O45 173.18(16) no
C8 N30 C7 N31 -7.8(3) no
C2 N31 C7 O45 -179.58(15) no
C2 N31 C7 N30 1.4(3) no
C7 N31 C2 N40 -177.81(14) no
C7 N31 C2 C1 2.7(3) no
C17 N32 C21 O43 175.78(14) no
C17 N32 C21 N33 -5.1(3) no
C21 N32 C17 N20 -175.68(14) no
C21 N32 C17 C18 4.4(3) no
C19 N33 C21 O43 -179.32(15) no
C19 N33 C21 N32 1.5(3) no
C21 N33 C19 O44 -178.37(15) no
C21 N33 C19 C18 2.4(3) no
C18 N34 C22 C23 -0.3(3) no
C18 N34 C22 C24 -179.64(13) no
C22 N34 C18 C17 -0.2(3) no
C22 N34 C18 C19 -179.53(13) no
C1 N39 C4 C3 0.2(3) no
C1 N39 C4 C5 -178.50(14) no
C4 N39 C1 C2 0.1(3) no
C4 N39 C1 C8 -179.27(14) no
C2 N40 C3 C4 0.2(3) no
C2 N40 C3 C6 -180.00(14) no
C3 N40 C2 N31 -179.39(14) no
C3 N40 C2 C1 0.1(3) no
N39 C1 C2 N31 179.22(15) no
N39 C1 C2 N40 -0.2(3) no
N39 C1 C8 O46 -2.9(3) no
N39 C1 C8 N30 175.61(14) no
C2 C1 C8 O46 177.68(15) no
C2 C1 C8 N30 -3.8(3) no
C8 C1 C2 N31 -1.4(3) no
C8 C1 C2 N40 179.11(14) no
N40 C3 C4 N39 -0.4(3) no
N40 C3 C4 C5 178.27(15) no
C6 C3 C4 N39 179.85(15) no
C6 C3 C4 C5 -1.5(3) no
N26 C9 C10 O47 -3.2(3) no
N26 C9 C10 N28 178.43(13) no
N26 C9 C12 N27 0.9(3) no
N26 C9 C12 N29 -179.81(14) no
C10 C9 C12 N27 -177.08(14) no
C10 C9 C12 N29 2.2(3) no
C12 C9 C10 O47 174.88(15) no
C12 C9 C10 N28 -3.5(2) no
N27 C13 C14 N26 0.5(3) no
N27 C13 C14 C15 -177.30(14) no
C16 C13 C14 N26 -178.85(15) no
C16 C13 C14 C15 3.4(3) no
N20 C17 C18 N34 0.7(3) no
N20 C17 C18 C19 179.98(13) no
N32 C17 C18 N34 -179.40(14) no
N32 C17 C18 C19 -0.1(3) no
N34 C18 C19 O44 -2.9(3) no
N34 C18 C19 N33 176.32(14) no
C17 C18 C19 O44 177.73(15) no
C17 C18 C19 N33 -3.0(3) no
N34 C22 C23 N20 0.5(3) no
N34 C22 C23 C25 179.48(14) no
C24 C22 C23 N20 179.76(15) no
C24 C22 C23 C25 -1.2(3) no
